data_2237541
loop_
_publ_author_name
'Sasagawa, Kosuke'
'Sakamoto, Rei'
'Hijikata, Daichi'
'Okamoto, Akiko'
'Yonezawa, Noriyuki'

_publ_section_title
;
 (2,7-Dimethoxynaphthalen-1-yl)(4-methoxyphenyl)methanone
;
_journal_coeditor_code PK2464
_journal_issue 3
_journal_name_full 'Acta Crystallographica Section E'
_journal_page_first o363
_journal_paper_doi 10.1107/S1600536813003218
_journal_volume 69
_journal_year 2013
_chemical_formula_iupac 'C20 H18 O4'
_chemical_formula_moiety 'C20 H18 O4'
_chemical_formula_sum 'C20 H18 O4'
_chemical_formula_weight 322.34
_chemical_name_systematic
;
(2,7-Dimethoxynaphthalen-1-yl)(4-methoxyphenyl)methanone
;
_space_group_IT_number 14
_symmetry_cell_setting monoclinic
_symmetry_space_group_name_Hall '-P 2ybc'
_symmetry_space_group_name_H-M 'P 1 21/c 1'
_atom_sites_solution_hydrogens geom
_atom_sites_solution_primary direct
_atom_sites_solution_secondary difmap
_audit_creation_method SHELXL-97
_cell_angle_alpha 90.00
_cell_angle_beta 92.56
_cell_angle_gamma 90.00
_cell_formula_units_Z 4
_cell_length_a 14.9638(2)
_cell_length_b 7.91910(10)
_cell_length_c 13.6394(2)
_cell_measurement_reflns_used 25377
_cell_measurement_temperature 193(2)
_cell_measurement_theta_max 68.23
_cell_measurement_theta_min 2.96
_cell_volume 1614.65(4)
_computing_cell_refinement 'PROCESS-AUTO (Rigaku, 1998)'
_computing_data_collection 'PROCESS-AUTO (Rigaku, 1998)'
_computing_data_reduction 'CrystalStructure (Rigaku, 2010)'
_computing_molecular_graphics 'ORTEPIII (Burnett & Johnson, 1996)'
_computing_publication_material 'SHELXL97 (Sheldrick, 2008)'
_computing_structure_refinement 'SHELXL97 (Sheldrick, 2008)'
_computing_structure_solution '<i>Il Milione</i> (Burla <i>et al.</i>, 2007)'
_diffrn_ambient_temperature 193(2)
_diffrn_detector_area_resol_mean 10.000
_diffrn_measured_fraction_theta_full 1.000
_diffrn_measured_fraction_theta_max 1.000
_diffrn_measurement_device_type 'Rigaku R-AXIS RAPID'
_diffrn_measurement_method '\w scans'
_diffrn_radiation_monochromator graphite
_diffrn_radiation_source 'fine-focus sealed tube'
_diffrn_radiation_type CuK\a
_diffrn_radiation_wavelength 1.5418
_diffrn_reflns_av_R_equivalents 0.0511
_diffrn_reflns_av_sigmaI/netI 0.0194
_diffrn_reflns_limit_h_max 18
_diffrn_reflns_limit_h_min -17
_diffrn_reflns_limit_k_max 9
_diffrn_reflns_limit_k_min -9
_diffrn_reflns_limit_l_max 16
_diffrn_reflns_limit_l_min -16
_diffrn_reflns_number 27665
_diffrn_reflns_theta_full 68.23
_diffrn_reflns_theta_max 68.23
_diffrn_reflns_theta_min 2.96
_diffrn_standards_number 0
_exptl_absorpt_coefficient_mu 0.750
_exptl_absorpt_correction_T_max 0.806
_exptl_absorpt_correction_T_min 0.662
_exptl_absorpt_correction_type numerical
_exptl_absorpt_process_details '(NUMABS; Higashi, 1999)'
_exptl_crystal_colour colorless
_exptl_crystal_density_diffrn 1.326
_exptl_crystal_density_method 'not measured'
_exptl_crystal_description block
_exptl_crystal_F_000 680
_exptl_crystal_size_max 0.60
_exptl_crystal_size_mid 0.40
_exptl_crystal_size_min 0.30
_refine_diff_density_max 0.240
_refine_diff_density_min -0.178
_refine_ls_extinction_coef 0.0093(6)
_refine_ls_extinction_expression Fc^*^=kFc[1+0.001xFc^2^\l^3^/sin(2\q)]^-1/4^
_refine_ls_extinction_method 'SHELXL97 (Sheldrick, 2008)'
_refine_ls_goodness_of_fit_ref 1.047
_refine_ls_hydrogen_treatment constr
_refine_ls_matrix_type full
_refine_ls_number_parameters 221
_refine_ls_number_reflns 2957
_refine_ls_number_restraints 0
_refine_ls_restrained_S_all 1.047
_refine_ls_R_factor_all 0.0408
_refine_ls_R_factor_gt 0.0383
_refine_ls_shift/su_max 0.000
_refine_ls_shift/su_mean 0.000
_refine_ls_structure_factor_coef Fsqd
_refine_ls_weighting_details 'calc w=1/[\s^2^(Fo^2^)+(0.0622P)^2^+0.3230P] where P=(Fo^2^+2Fc^2^)/3'
_refine_ls_weighting_scheme calc
_refine_ls_wR_factor_gt 0.1020
_refine_ls_wR_factor_ref 0.1056
_reflns_number_gt 2701
_reflns_number_total 2957
_reflns_threshold_expression I>2\s(I)
_cod_data_source_file pk2464.cif
_cod_data_source_block I
_cod_original_cell_volume 1614.64(4)
_cod_original_sg_symbol_H-M 'P 21/c'
_cod_database_code 2237541
_cod_database_fobs_code 2237541

loop_
_symmetry_equiv_pos_site_id
_symmetry_equiv_pos_as_xyz
1 +X,+Y,+Z
2 -X,1/2+Y,1/2-Z
3 -X,-Y,-Z
4 +X,1/2-Y,1/2+Z

loop_
_atom_site_type_symbol
_atom_site_label
_atom_site_fract_x
_atom_site_fract_y
_atom_site_fract_z
_atom_site_U_iso_or_equiv
_atom_site_adp_type
_atom_site_calc_flag
_atom_site_refinement_flags
_atom_site_occupancy
_atom_site_symmetry_multiplicity
O O1 0.34025(6) -0.17441(11) 0.36039(7) 0.0431(3) Uani d . 1 1
O O2 0.26300(6) 0.04715(12) 0.55470(6) 0.0428(3) Uani d . 1 1
O O3 0.12880(6) -0.05902(13) 0.04035(7) 0.0463(3) Uani d . 1 1
O O4 0.58557(5) 0.47580(11) 0.37408(7) 0.0392(2) Uani d . 1 1
C C1 0.22392(8) 0.02329(15) 0.38741(9) 0.0324(3) Uani d . 1 1
C C2 0.19845(8) 0.06572(15) 0.48029(9) 0.0355(3) Uani d . 1 1
C C3 0.11163(8) 0.12450(17) 0.49646(10) 0.0403(3) Uani d . 1 1
H H3 0.0950 0.1532 0.5608 0.048 Uiso calc R 1 1
C C4 0.05162(8) 0.13973(17) 0.41872(10) 0.0412(3) Uani d . 1 1
H H4 -0.0063 0.1833 0.4294 0.049 Uiso calc R 1 1
C C5 0.01000(8) 0.10274(18) 0.24246(10) 0.0423(3) Uani d . 1 1
H H5 -0.0480 0.1466 0.2526 0.051 Uiso calc R 1 1
C C6 0.03049(8) 0.05121(18) 0.15138(10) 0.0430(3) Uani d . 1 1
H H6 -0.0132 0.0565 0.0988 0.052 Uiso calc R 1 1
C C7 0.11745(8) -0.01061(17) 0.13501(9) 0.0373(3) Uani d . 1 1
C C8 0.18197(8) -0.01881(15) 0.20971(9) 0.0342(3) Uani d . 1 1
H H8 0.2404 -0.0578 0.1970 0.041 Uiso calc R 1 1
C C9 0.16091(8) 0.03151(15) 0.30639(9) 0.0325(3) Uani d . 1 1
C C10 0.07321(8) 0.09269(16) 0.32321(9) 0.0364(3) Uani d . 1 1
C C11 0.31989(8) -0.02724(15) 0.37353(8) 0.0318(3) Uani d . 1 1
C C12 0.38717(7) 0.11016(15) 0.37531(8) 0.0294(3) Uani d . 1 1
C C13 0.36306(7) 0.28000(15) 0.36920(8) 0.0311(3) Uani d . 1 1
H H13 0.3015 0.3094 0.3664 0.037 Uiso calc R 1 1
C C14 0.42667(8) 0.40714(15) 0.36708(8) 0.0317(3) Uani d . 1 1
H H14 0.4090 0.5221 0.3614 0.038 Uiso calc R 1 1
C C15 0.51697(7) 0.36349(15) 0.37345(8) 0.0311(3) Uani d . 1 1
C C16 0.54233(7) 0.19433(16) 0.38133(9) 0.0348(3) Uani d . 1 1
H H16 0.6039 0.1652 0.3868 0.042 Uiso calc R 1 1
C C17 0.47838(8) 0.06988(15) 0.38119(9) 0.0333(3) Uani d . 1 1
H H17 0.4963 -0.0451 0.3851 0.040 Uiso calc R 1 1
C C18 0.23465(11) 0.0506(2) 0.65301(10) 0.0510(4) Uani d . 1 1
H H18A 0.1872 -0.0331 0.6605 0.061 Uiso calc R 1 1
H H18B 0.2118 0.1633 0.6679 0.061 Uiso calc R 1 1
H H18C 0.2854 0.0239 0.6982 0.061 Uiso calc R 1 1
C C19 0.21651(9) -0.1007(2) 0.01257(10) 0.0474(3) Uani d . 1 1
H H19A 0.2387 -0.1976 0.0511 0.057 Uiso calc R 1 1
H H19B 0.2562 -0.0038 0.0248 0.057 Uiso calc R 1 1
H H19C 0.2151 -0.1293 -0.0574 0.057 Uiso calc R 1 1
C C20 0.56375(9) 0.65140(16) 0.37488(9) 0.0381(3) Uani d . 1 1
H H20A 0.6189 0.7181 0.3815 0.046 Uiso calc R 1 1
H H20B 0.5263 0.6754 0.4303 0.046 Uiso calc R 1 1
H H20C 0.5311 0.6812 0.3134 0.046 Uiso calc R 1 1

loop_
_atom_site_aniso_label
_atom_site_aniso_U_11
_atom_site_aniso_U_22
_atom_site_aniso_U_33
_atom_site_aniso_U_12
_atom_site_aniso_U_13
_atom_site_aniso_U_23
O1 0.0377(5) 0.0318(5) 0.0599(6) 0.0008(4) 0.0037(4) -0.0008(4)
O2 0.0388(5) 0.0573(6) 0.0324(5) -0.0005(4) 0.0015(4) -0.0039(4)
O3 0.0376(5) 0.0627(6) 0.0380(5) 0.0012(4) -0.0039(4) -0.0055(4)
O4 0.0325(4) 0.0321(5) 0.0529(5) -0.0025(3) 0.0004(4) 0.0000(4)
C1 0.0305(6) 0.0302(6) 0.0367(6) -0.0026(5) 0.0038(5) 0.0014(5)
C2 0.0346(6) 0.0349(7) 0.0372(6) -0.0039(5) 0.0023(5) -0.0005(5)
C3 0.0399(7) 0.0416(7) 0.0403(7) -0.0006(5) 0.0102(5) -0.0040(5)
C4 0.0333(6) 0.0401(7) 0.0510(7) 0.0027(5) 0.0099(5) 0.0013(6)
C5 0.0283(6) 0.0479(8) 0.0506(7) 0.0013(5) 0.0022(5) 0.0041(6)
C6 0.0323(6) 0.0517(8) 0.0446(7) -0.0013(5) -0.0045(5) 0.0040(6)
C7 0.0348(6) 0.0389(7) 0.0380(6) -0.0036(5) -0.0003(5) 0.0011(5)
C8 0.0292(6) 0.0339(6) 0.0396(7) -0.0014(5) 0.0021(5) 0.0011(5)
C9 0.0302(6) 0.0288(6) 0.0385(6) -0.0028(4) 0.0028(5) 0.0028(5)
C10 0.0303(6) 0.0351(7) 0.0442(7) -0.0013(5) 0.0046(5) 0.0028(5)
C11 0.0328(6) 0.0345(7) 0.0281(6) 0.0024(5) 0.0002(4) 0.0020(5)
C12 0.0306(6) 0.0310(6) 0.0264(5) 0.0016(4) 0.0009(4) 0.0011(4)
C13 0.0285(5) 0.0350(6) 0.0298(5) 0.0042(5) 0.0009(4) 0.0014(5)
C14 0.0351(6) 0.0294(6) 0.0306(6) 0.0039(5) 0.0008(4) 0.0010(5)
C15 0.0314(6) 0.0329(6) 0.0289(5) -0.0007(5) 0.0008(4) -0.0010(5)
C16 0.0271(6) 0.0351(7) 0.0419(7) 0.0044(5) 0.0000(5) 0.0002(5)
C17 0.0339(6) 0.0294(6) 0.0365(6) 0.0050(5) 0.0010(5) 0.0015(5)
C18 0.0548(8) 0.0635(10) 0.0348(7) 0.0035(7) 0.0044(6) -0.0049(6)
C19 0.0430(7) 0.0600(9) 0.0393(7) 0.0039(6) 0.0021(6) -0.0061(6)
C20 0.0441(7) 0.0321(7) 0.0379(6) -0.0042(5) 0.0004(5) 0.0006(5)

loop_
_atom_type_symbol
_atom_type_description
_atom_type_scat_dispersion_real
_atom_type_scat_dispersion_imag
_atom_type_scat_source
C C 0.0181 0.0091 'International Tables Vol C Tables 4.2.6.8 and 6.1.1.4'
H H 0.0000 0.0000 'International Tables Vol C Tables 4.2.6.8 and 6.1.1.4'
O O 0.0492 0.0322 'International Tables Vol C Tables 4.2.6.8 and 6.1.1.4'

loop_
_geom_angle_atom_site_label_1
_geom_angle_atom_site_label_2
_geom_angle_atom_site_label_3
_geom_angle
C2 O2 C18 117.58(10)
C7 O3 C19 118.23(10)
C15 O4 C20 117.68(9)
C2 C1 C9 120.09(11)
C2 C1 C11 118.84(10)
C9 C1 C11 121.05(10)
O2 C2 C1 115.90(10)
O2 C2 C3 122.82(11)
C1 C2 C3 121.28(12)
C4 C3 C2 119.21(12)
C4 C3 H3 120.4
C2 C3 H3 120.4
C3 C4 C10 121.75(11)
C3 C4 H4 119.1
C10 C4 H4 119.1
C6 C5 C10 121.54(12)
C6 C5 H5 119.2
C10 C5 H5 119.2
C5 C6 C7 119.69(12)
C5 C6 H6 120.2
C7 C6 H6 120.2
O3 C7 C8 125.13(11)
O3 C7 C6 113.58(11)
C8 C7 C6 121.29(12)
C7 C8 C9 119.71(11)
C7 C8 H8 120.1
C9 C8 H8 120.1
C1 C9 C8 122.65(11)
C1 C9 C10 118.25(11)
C8 C9 C10 119.10(11)
C4 C10 C5 122.03(11)
C4 C10 C9 119.33(12)
C5 C10 C9 118.64(11)
O1 C11 C12 122.00(11)
O1 C11 C1 121.09(11)
C12 C11 C1 116.90(10)
C13 C12 C17 118.17(11)
C13 C12 C11 122.25(10)
C17 C12 C11 119.57(11)
C14 C13 C12 121.71(10)
C14 C13 H13 119.1
C12 C13 H13 119.1
C13 C14 C15 118.89(11)
C13 C14 H14 120.6
C15 C14 H14 120.6
O4 C15 C14 124.64(11)
O4 C15 C16 115.18(10)
C14 C15 C16 120.17(11)
C17 C16 C15 120.12(11)
C17 C16 H16 119.9
C15 C16 H16 119.9
C16 C17 C12 120.91(11)
C16 C17 H17 119.5
C12 C17 H17 119.5
O2 C18 H18A 109.5
O2 C18 H18B 109.5
H18A C18 H18B 109.5
O2 C18 H18C 109.5
H18A C18 H18C 109.5
H18B C18 H18C 109.5
O3 C19 H19A 109.5
O3 C19 H19B 109.5
H19A C19 H19B 109.5
O3 C19 H19C 109.5
H19A C19 H19C 109.5
H19B C19 H19C 109.5
O4 C20 H20A 109.5
O4 C20 H20B 109.5
H20A C20 H20B 109.5
O4 C20 H20C 109.5
H20A C20 H20C 109.5
H20B C20 H20C 109.5

loop_
_geom_bond_atom_site_label_1
_geom_bond_atom_site_label_2
_geom_bond_distance
O1 C11 1.2199(15)
O2 C2 1.3773(15)
O2 C18 1.4245(16)
O3 C7 1.3648(15)
O3 C19 1.4210(16)
O4 C15 1.3580(14)
O4 C20 1.4286(15)
C1 C2 1.3807(17)
C1 C9 1.4216(17)
C1 C11 1.5108(16)
C2 C3 1.4066(17)
C3 C4 1.3638(19)
C3 H3 0.9500
C4 C10 1.4063(18)
C4 H4 0.9500
C5 C6 1.3556(19)
C5 C10 1.4217(18)
C5 H5 0.9500
C6 C7 1.4172(18)
C6 H6 0.9500
C7 C8 1.3735(17)
C8 C9 1.4262(17)
C8 H8 0.9500
C9 C10 1.4270(17)
C11 C12 1.4819(16)
C12 C13 1.3941(17)
C12 C17 1.4004(16)
C13 C14 1.3867(17)
C13 H13 0.9500
C14 C15 1.3936(16)
C14 H14 0.9500
C15 C16 1.3951(17)
C16 C17 1.3736(17)
C16 H16 0.9500
C17 H17 0.9500
C18 H18A 0.9800
C18 H18B 0.9800
C18 H18C 0.9800
C19 H19A 0.9800
C19 H19B 0.9800
C19 H19C 0.9800
C20 H20A 0.9800
C20 H20B 0.9800
C20 H20C 0.9800

loop_
_geom_hbond_atom_site_label_D
_geom_hbond_atom_site_label_H
_geom_hbond_atom_site_label_A
_geom_hbond_site_symmetry_A
_geom_hbond_distance_DH
_geom_hbond_distance_HA
_geom_hbond_distance_DA
_geom_hbond_angle_DHA
_geom_hbond_publ_flag
C6 H6 O3 3_555 0.95 2.51 3.4592(16) 178 y

loop_
_geom_torsion_atom_site_label_1
_geom_torsion_atom_site_label_2
_geom_torsion_atom_site_label_3
_geom_torsion_atom_site_label_4
_geom_torsion
C18 O2 C2 C1 -165.55(12)
C18 O2 C2 C3 14.60(18)
C9 C1 C2 O2 177.39(10)
C11 C1 C2 O2 -4.15(17)
C9 C1 C2 C3 -2.75(19)
C11 C1 C2 C3 175.71(11)
O2 C2 C3 C4 179.84(12)
C1 C2 C3 C4 0.0(2)
C2 C3 C4 C10 2.2(2)
C10 C5 C6 C7 -1.5(2)
C19 O3 C7 C8 -8.7(2)
C19 O3 C7 C6 171.37(12)
C5 C6 C7 O3 179.62(12)
C5 C6 C7 C8 -0.3(2)
O3 C7 C8 C9 -178.27(12)
C6 C7 C8 C9 1.65(19)
C2 C1 C9 C8 -176.75(11)
C11 C1 C9 C8 4.82(18)
C2 C1 C9 C10 3.23(17)
C11 C1 C9 C10 -175.20(11)
C7 C8 C9 C1 178.80(11)
C7 C8 C9 C10 -1.18(18)
C3 C4 C10 C5 177.77(13)
C3 C4 C10 C9 -1.68(19)
C6 C5 C10 C4 -177.53(13)
C6 C5 C10 C9 1.9(2)
C1 C9 C10 C4 -1.07(17)
C8 C9 C10 C4 178.91(11)
C1 C9 C10 C5 179.46(11)
C8 C9 C10 C5 -0.56(18)
C2 C1 C11 O1 105.40(14)
C9 C1 C11 O1 -76.15(15)
C2 C1 C11 C12 -75.42(14)
C9 C1 C11 C12 103.03(13)
O1 C11 C12 C13 165.98(11)
C1 C11 C12 C13 -13.19(16)
O1 C11 C12 C17 -12.62(17)
C1 C11 C12 C17 168.21(10)
C17 C12 C13 C14 1.17(16)
C11 C12 C13 C14 -177.45(10)
C12 C13 C14 C15 -1.44(17)
C20 O4 C15 C14 4.39(16)
C20 O4 C15 C16 -174.64(10)
C13 C14 C15 O4 -178.69(10)
C13 C14 C15 C16 0.29(17)
O4 C15 C16 C17 -179.82(10)
C14 C15 C16 C17 1.10(17)
C15 C16 C17 C12 -1.38(18)
C13 C12 C17 C16 0.26(17)
C11 C12 C17 C16 178.92(11)

loop_
_cod_related_entry_id
_cod_related_entry_database
_cod_related_entry_code
1 ChemSpider 30658353
